data_7107992
loop_
_publ_author_name
'Catherine Dostert'
'Claudia Wanstrath'
'Walter Frank'
'Thomas J. J. Muller'

_publ_section_title
;
 4H-Dithieno[2,3-b:3',2'-e][1,4]thiazines -- synthesis and electronic
 properties of a novel class of electron rich redox systems
;
_journal_name_full Chem.Commun.
_journal_page_first 7271
_journal_paper_doi 10.1039/c2cc32731g
_journal_volume 48
_journal_year 2012
_chemical_formula_moiety 'C15 H8 N2 S3'
_chemical_formula_sum 'C15 H8 N2 S3'
_chemical_formula_weight 312.44
_chemical_name_systematic
;
?
;
_space_group_IT_number 14
_symmetry_cell_setting monoclinic
_symmetry_space_group_name_Hall '-P 2yn'
_symmetry_space_group_name_H-M 'P 1 21/n 1'
_atom_sites_solution_hydrogens difmap
_atom_sites_solution_primary direct
_atom_sites_solution_secondary difmap
_audit_creation_method SHELXL-97
_cell_angle_alpha 90.00
_cell_angle_beta 90.114(5)
_cell_angle_gamma 90.00
_cell_formula_units_Z 4
_cell_length_a 12.1083(8)
_cell_length_b 8.4579(4)
_cell_length_c 13.1468(9)
_cell_measurement_reflns_used 12763
_cell_measurement_temperature 291(2)
_cell_measurement_theta_max 29.70
_cell_measurement_theta_min 2.28
_cell_volume 1346.37(14)
_computing_cell_refinement
;
<i>CrysAlis PRO</i>, Ver.1.171.33.52 (Oxford Diffraction Ltd., 2009)
;
_computing_data_collection
;
<i>CrysAlis PRO</i>, Ver.1.171.33.52 (Oxford Diffraction Ltd., 2009)
;
_computing_data_reduction
;
<i>CrysAlis PRO</i>, Ver.1.171.33.52 (Oxford Diffraction Ltd., 2009)
;
_computing_molecular_graphics 'SHELXTL (Sheldrick, 1998)'
_computing_publication_material 'SHELXL-97 (Sheldrick, 1997)'
_computing_structure_refinement 'SHELXL-97 (Sheldrick, 1997)'
_computing_structure_solution 'SHELXS-97 (Sheldrick, 1990)'
_diffrn_ambient_temperature 291(2)
_diffrn_detector_area_resol_mean 32.3
_diffrn_measured_fraction_theta_full 0.996
_diffrn_measured_fraction_theta_max 0.996
_diffrn_measurement_device_type 'Xcalibur, Eos'
_diffrn_measurement_method '\w scans'
_diffrn_radiation_monochromator graphite
_diffrn_radiation_source 'fine-focus sealed tube'
_diffrn_radiation_type MoK\a
_diffrn_radiation_wavelength 0.71073
_diffrn_reflns_av_R_equivalents 0.0399
_diffrn_reflns_av_sigmaI/netI 0.0240
_diffrn_reflns_limit_h_max 14
_diffrn_reflns_limit_h_min -14
_diffrn_reflns_limit_k_max 8
_diffrn_reflns_limit_k_min -10
_diffrn_reflns_limit_l_max 15
_diffrn_reflns_limit_l_min -15
_diffrn_reflns_number 9624
_diffrn_reflns_theta_full 25.00
_diffrn_reflns_theta_max 25.00
_diffrn_reflns_theta_min 2.28
_diffrn_standards_decay_% 0
_exptl_absorpt_coefficient_mu 0.539
_exptl_absorpt_correction_type none
_exptl_crystal_colour colourless
_exptl_crystal_density_diffrn 1.541
_exptl_crystal_density_method 'not measured'
_exptl_crystal_description prismatic
_exptl_crystal_F_000 640
_exptl_crystal_size_max 0.43
_exptl_crystal_size_mid 0.41
_exptl_crystal_size_min 0.26
_refine_diff_density_max 0.320
_refine_diff_density_min -0.309
_refine_diff_density_rms 0.044
_refine_ls_extinction_method none
_refine_ls_goodness_of_fit_ref 0.993
_refine_ls_hydrogen_treatment constr
_refine_ls_matrix_type full
_refine_ls_number_parameters 181
_refine_ls_number_reflns 2357
_refine_ls_number_restraints 0
_refine_ls_restrained_S_all 0.993
_refine_ls_R_factor_all 0.0392
_refine_ls_R_factor_gt 0.0365
_refine_ls_shift/su_max 0.000
_refine_ls_shift/su_mean 0.000
_refine_ls_structure_factor_coef Fsqd
_refine_ls_weighting_details 'calc w=1/[\s^2^(Fo^2^)+(0.0662P)^2^+0.5813P] where P=(Fo^2^+2Fc^2^)/3'
_refine_ls_weighting_scheme calc
_refine_ls_wR_factor_gt 0.1027
_refine_ls_wR_factor_ref 0.1050
_reflns_number_gt 2212
_reflns_number_total 2357
_reflns_threshold_expression >2sigma(I)
_cod_data_source_file c2cc32731g.txt
_cod_data_source_block no_68
_cod_original_sg_symbol_H-M 'P 21/n'
_cod_database_code 7107992

loop_
_symmetry_equiv_pos_as_xyz
'x, y, z'
'-x+1/2, y+1/2, -z+1/2'
'-x, -y, -z'
'x-1/2, -y-1/2, z-1/2'

loop_
_atom_site_label
_atom_site_type_symbol
_atom_site_fract_x
_atom_site_fract_y
_atom_site_fract_z
_atom_site_U_iso_or_equiv
_atom_site_adp_type
_atom_site_occupancy
_atom_site_symmetry_multiplicity
_atom_site_calc_flag
_atom_site_refinement_flags
S1 S 0.59284(5) -0.06953(7) 0.10153(4) 0.04891(19) Uani 1 1 d .
S2 S 0.40143(4) 0.14646(8) 0.16625(4) 0.0536(2) Uani 1 1 d .
S3 S 0.81473(5) 0.03289(8) 0.00879(4) 0.0576(2) Uani 1 1 d .
N1 N 0.69860(13) 0.1030(2) 0.28342(12) 0.0446(4) Uani 1 1 d .
N2 N 0.86742(19) -0.2005(3) 0.73475(18) 0.0727(6) Uani 1 1 d .
C1 C 0.53151(17) 0.0691(2) 0.18358(15) 0.0414(5) Uani 1 1 d .
C2 C 0.58532(16) 0.1389(2) 0.26244(14) 0.0395(4) Uani 1 1 d .
C3 C 0.76508(16) 0.0881(3) 0.19422(15) 0.0425(5) Uani 1 1 d .
C4 C 0.72541(17) 0.0139(2) 0.10992(15) 0.0426(5) Uani 1 1 d .
C5 C 0.41940(19) 0.2726(3) 0.26684(16) 0.0495(5) Uani 1 1 d .
H51 H 0.3655 0.3425 0.2895 0.059 Uiso 1 1 calc R
C6 C 0.52076(17) 0.2593(2) 0.30961(15) 0.0443(5) Uani 1 1 d .
H61 H 0.5454 0.3213 0.3635 0.053 Uiso 1 1 calc R
C7 C 0.9065(2) 0.1356(3) 0.0831(2) 0.0591(6) Uani 1 1 d .
H71 H 0.9746 0.1713 0.0599 0.071 Uiso 1 1 calc R
C8 C 0.86980(19) 0.1594(3) 0.17858(18) 0.0524(5) Uani 1 1 d .
H81 H 0.9083 0.2155 0.2281 0.063 Uiso 1 1 calc R
C9 C 0.73449(16) 0.0476(2) 0.37792(15) 0.0399(4) Uani 1 1 d .
C10 C 0.83700(17) -0.0275(3) 0.38782(16) 0.0484(5) Uani 1 1 d .
H101 H 0.8829 -0.0364 0.3315 0.058 Uiso 1 1 calc R
C11 C 0.87066(18) -0.0883(3) 0.47949(18) 0.0501(5) Uani 1 1 d .
H111 H 0.9382 -0.1401 0.4840 0.060 Uiso 1 1 calc R
C12 C 0.80536(18) -0.0735(2) 0.56558(16) 0.0462(5) Uani 1 1 d .
C13 C 0.70417(18) 0.0037(3) 0.55749(16) 0.0505(5) Uani 1 1 d .
H131 H 0.6601 0.0160 0.6148 0.061 Uiso 1 1 calc R
C14 C 0.66882(19) 0.0621(3) 0.46518(16) 0.0487(5) Uani 1 1 d .
H141 H 0.6005 0.1117 0.4607 0.058 Uiso 1 1 calc R
C15 C 0.84015(18) -0.1433(3) 0.66055(19) 0.0533(5) Uani 1 1 d .

loop_
_atom_site_aniso_label
_atom_site_aniso_U_11
_atom_site_aniso_U_22
_atom_site_aniso_U_33
_atom_site_aniso_U_23
_atom_site_aniso_U_13
_atom_site_aniso_U_12
S1 0.0486(3) 0.0546(3) 0.0435(3) -0.0129(2) -0.0051(2) 0.0078(2)
S2 0.0437(3) 0.0706(4) 0.0465(3) -0.0049(3) -0.0042(2) 0.0142(3)
S3 0.0615(4) 0.0726(4) 0.0386(3) 0.0093(2) 0.0141(2) 0.0203(3)
N1 0.0355(8) 0.0616(11) 0.0366(9) -0.0071(8) 0.0036(7) 0.0035(8)
N2 0.0589(13) 0.0926(17) 0.0667(14) 0.0216(13) -0.0086(10) 0.0039(12)
C1 0.0410(10) 0.0451(11) 0.0381(10) 0.0002(8) 0.0002(8) 0.0054(8)
C2 0.0371(10) 0.0453(11) 0.0360(9) 0.0007(8) 0.0045(8) 0.0005(8)
C3 0.0399(10) 0.0468(11) 0.0408(10) -0.0002(8) 0.0066(8) 0.0051(9)
C4 0.0453(11) 0.0471(11) 0.0356(10) 0.0031(8) 0.0050(8) 0.0121(9)
C5 0.0492(12) 0.0522(12) 0.0472(11) 0.0016(9) 0.0109(9) 0.0111(10)
C6 0.0466(11) 0.0451(11) 0.0413(10) -0.0042(9) 0.0091(8) -0.0003(9)
C7 0.0524(13) 0.0562(13) 0.0689(15) 0.0132(11) 0.0228(11) 0.0059(11)
C8 0.0463(12) 0.0495(12) 0.0615(13) -0.0028(10) 0.0106(10) 0.0007(10)
C9 0.0395(10) 0.0422(10) 0.0380(10) -0.0079(8) 0.0010(8) -0.0023(8)
C10 0.0422(11) 0.0561(12) 0.0470(12) -0.0094(9) 0.0054(9) 0.0027(10)
C11 0.0413(11) 0.0517(12) 0.0574(13) -0.0036(10) -0.0018(9) 0.0044(10)
C12 0.0471(11) 0.0438(11) 0.0477(11) -0.0010(9) -0.0044(9) -0.0040(9)
C13 0.0511(13) 0.0580(13) 0.0423(11) 0.0000(10) 0.0065(9) 0.0033(11)
C14 0.0453(11) 0.0578(13) 0.0429(11) 0.0009(9) 0.0048(9) 0.0097(10)
C15 0.0434(11) 0.0580(13) 0.0584(14) 0.0040(11) -0.0021(10) -0.0029(10)

loop_
_atom_type_symbol
_atom_type_description
_atom_type_scat_dispersion_real
_atom_type_scat_dispersion_imag
_atom_type_scat_source
C C 0.0033 0.0016 'International Tables Vol C Tables 4.2.6.8 and 6.1.1.4'
H H 0.0000 0.0000 'International Tables Vol C Tables 4.2.6.8 and 6.1.1.4'
N N 0.0061 0.0033 'International Tables Vol C Tables 4.2.6.8 and 6.1.1.4'
S S 0.1246 0.1234 'International Tables Vol C Tables 4.2.6.8 and 6.1.1.4'

loop_
_geom_angle_atom_site_label_1
_geom_angle_atom_site_label_2
_geom_angle_atom_site_label_3
_geom_angle
C4 S1 C1 94.63(10)
C5 S2 C1 91.14(10)
C4 S3 C7 90.87(11)
C9 N1 C3 121.71(17)
C9 N1 C2 122.63(16)
C3 N1 C2 113.68(16)
C2 C1 S2 111.92(15)
C2 C1 S1 123.74(16)
S2 C1 S1 124.05(12)
C1 C2 C6 112.31(18)
C1 C2 N1 120.86(18)
C6 C2 N1 126.41(18)
C4 C3 C8 113.08(19)
C4 C3 N1 120.71(18)
C8 C3 N1 125.88(19)
C3 C4 S3 111.37(16)
C3 C4 S1 123.88(15)
S3 C4 S1 124.33(12)
C6 C5 S2 112.48(16)
C6 C5 H51 123.8
S2 C5 H51 123.8
C5 C6 C2 112.10(19)
C5 C6 H61 123.9
C2 C6 H61 123.9
C8 C7 S3 113.03(19)
C8 C7 H71 123.5
S3 C7 H71 123.5
C7 C8 C3 111.6(2)
C7 C8 H81 124.2
C3 C8 H81 124.2
N1 C9 C10 120.61(18)
N1 C9 C14 121.51(18)
C10 C9 C14 117.86(19)
C11 C10 C9 120.9(2)
C11 C10 H101 119.5
C9 C10 H101 119.5
C10 C11 C12 120.9(2)
C10 C11 H111 119.5
C12 C11 H111 119.5
C11 C12 C13 118.9(2)
C11 C12 C15 120.2(2)
C13 C12 C15 120.9(2)
C14 C13 C12 120.5(2)
C14 C13 H131 119.8
C12 C13 H131 119.8
C13 C14 C9 120.9(2)
C13 C14 H141 119.5
C9 C14 H141 119.5
N2 C15 C12 179.0(3)

loop_
_geom_bond_atom_site_label_1
_geom_bond_atom_site_label_2
_geom_bond_distance
S1 C4 1.757(2)
S1 C1 1.759(2)
S2 C5 1.713(2)
S2 C1 1.720(2)
S3 C4 1.723(2)
S3 C7 1.715(3)
N1 C9 1.396(3)
N1 C3 1.429(2)
N1 C2 1.431(2)
N2 C15 1.137(3)
C1 C2 1.358(3)
C2 C6 1.426(3)
C3 C4 1.361(3)
C3 C8 1.419(3)
C5 C6 1.354(3)
C5 H51 0.9300
C6 H61 0.9300
C7 C8 1.348(3)
C7 H71 0.9300
C8 H81 0.9300
C9 C10 1.400(3)
C9 C14 1.402(3)
C10 C11 1.371(3)
C10 H101 0.9300
C11 C12 1.388(3)
C11 H111 0.9300
C12 C13 1.392(3)
C12 C15 1.443(3)
C13 C14 1.377(3)
C13 H131 0.9300
C14 H141 0.9300

loop_
_geom_torsion_atom_site_label_1
_geom_torsion_atom_site_label_2
_geom_torsion_atom_site_label_3
_geom_torsion_atom_site_label_4
_geom_torsion
C5 S2 C1 C2 -0.50(17)
C5 S2 C1 S1 -174.58(15)
C4 S1 C1 C2 -31.8(2)
C4 S1 C1 S2 141.55(14)
S2 C1 C2 C6 -0.7(2)
S1 C1 C2 C6 173.41(15)
S2 C1 C2 N1 -173.75(15)
S1 C1 C2 N1 0.4(3)
C9 N1 C2 C1 -124.0(2)
C3 N1 C2 C1 40.2(3)
C9 N1 C2 C6 64.0(3)
C3 N1 C2 C6 -131.8(2)
C9 N1 C3 C4 124.1(2)
C2 N1 C3 C4 -40.3(3)
C9 N1 C3 C8 -63.0(3)
C2 N1 C3 C8 132.6(2)
C8 C3 C4 S3 -1.1(2)
N1 C3 C4 S3 172.68(16)
C8 C3 C4 S1 -173.91(16)
N1 C3 C4 S1 -0.2(3)
C7 S3 C4 C3 1.80(17)
C7 S3 C4 S1 174.59(15)
C1 S1 C4 C3 31.8(2)
C1 S1 C4 S3 -140.14(14)
C1 S2 C5 C6 1.64(18)
S2 C5 C6 C2 -2.3(2)
C1 C2 C6 C5 1.9(3)
N1 C2 C6 C5 174.53(19)
C4 S3 C7 C8 -2.15(19)
S3 C7 C8 C3 1.9(3)
C4 C3 C8 C7 -0.5(3)
N1 C3 C8 C7 -173.9(2)
C3 N1 C9 C10 -1.2(3)
C2 N1 C9 C10 161.81(19)
C3 N1 C9 C14 -179.8(2)
C2 N1 C9 C14 -16.8(3)
N1 C9 C10 C11 -177.2(2)
C14 C9 C10 C11 1.5(3)
C9 C10 C11 C12 -1.6(3)
C10 C11 C12 C13 0.4(3)
C10 C11 C12 C15 177.6(2)
C11 C12 C13 C14 1.0(3)
C15 C12 C13 C14 -176.3(2)
C12 C13 C14 C9 -1.1(4)
N1 C9 C14 C13 178.5(2)
C10 C9 C14 C13 -0.1(3)
C11 C12 C15 N2 -65(14)
C13 C12 C15 N2 112(14)
